data_2020513
loop_
_publ_author_name
'Sanphui, Palash'
'Rajput, Lalit'
'Gopi, Shanmukha Prasad'
'Desiraju, Gautam R.'

_publ_section_title
;
 New multi-component solid forms of anti-cancer drug Erlotinib: role of
 auxiliary interactions in determining a preferred conformation
;
_journal_issue 3
_journal_name_full 'Acta Crystallographica Section B'
_journal_page_first 291
_journal_page_last 300
_journal_paper_doi 10.1107/S2052520616003607
_journal_volume 72
_journal_year 2016
_chemical_formula_sum 'C23 H27 N5 O5'
_chemical_formula_weight 453.50
_chemical_name_systematic
;
 ?
;
_space_group_IT_number 56
_symmetry_cell_setting orthorhombic
_symmetry_space_group_name_Hall '-P 2ab 2ac'
_symmetry_space_group_name_H-M 'P c c n'
_atom_sites_solution_hydrogens geom
_atom_sites_solution_primary direct
_atom_sites_solution_secondary difmap
_audit_creation_method SHELXL-97
_cell_angle_alpha 90.00
_cell_angle_beta 90.00
_cell_angle_gamma 90.00
_cell_formula_units_Z 8
_cell_length_a 21.6051(16)
_cell_length_b 23.7024(18)
_cell_length_c 8.9076(6)
_cell_measurement_reflns_used 10204
_cell_measurement_temperature 150(2)
_cell_measurement_theta_max 27.5
_cell_measurement_theta_min 2.3
_cell_volume 4561.5(6)
_computing_structure_refinement 'SHELXL-97 (Sheldrick, 1997)'
_computing_structure_solution 'SHELXS-97 (Sheldrick, 1990)'
_diffrn_ambient_temperature 150(2)
_diffrn_measured_fraction_theta_full 0.997
_diffrn_measured_fraction_theta_max 0.997
_diffrn_measurement_device_type XtaLABmini
_diffrn_radiation_monochromator graphite
_diffrn_radiation_source 'fine-focus sealed tube'
_diffrn_radiation_type MoK\a
_diffrn_radiation_wavelength 0.71073
_diffrn_reflns_av_R_equivalents 0.1184
_diffrn_reflns_av_sigmaI/netI 0.0676
_diffrn_reflns_limit_h_max 28
_diffrn_reflns_limit_h_min -28
_diffrn_reflns_limit_k_max 30
_diffrn_reflns_limit_k_min -30
_diffrn_reflns_limit_l_max 11
_diffrn_reflns_limit_l_min -11
_diffrn_reflns_number 45968
_diffrn_reflns_theta_full 27.52
_diffrn_reflns_theta_max 27.52
_diffrn_reflns_theta_min 1.28
_exptl_absorpt_coefficient_mu 0.095
_exptl_absorpt_correction_T_max 1.000
_exptl_absorpt_correction_T_min 0.799
_exptl_absorpt_correction_type multi-scan
_exptl_absorpt_process_details SADABS
_exptl_crystal_colour colorless
_exptl_crystal_density_diffrn 1.321
_exptl_crystal_density_method 'not measured'
_exptl_crystal_description plate
_exptl_crystal_F_000 1920
_exptl_crystal_size_max 0.24
_exptl_crystal_size_mid 0.16
_exptl_crystal_size_min 0.08
_refine_diff_density_max 0.308
_refine_diff_density_min -0.367
_refine_ls_extinction_method none
_refine_ls_goodness_of_fit_ref 1.100
_refine_ls_hydrogen_treatment mixed
_refine_ls_matrix_type full
_refine_ls_number_parameters 320
_refine_ls_number_reflns 5241
_refine_ls_number_restraints 0
_refine_ls_restrained_S_all 1.100
_refine_ls_R_factor_all 0.0685
_refine_ls_R_factor_gt 0.0514
_refine_ls_shift/su_max 0.001
_refine_ls_shift/su_mean 0.000
_refine_ls_structure_factor_coef Fsqd
_refine_ls_weighting_details 'calc w=1/[\s^2^(Fo^2^)+(0.0860P)^2^+1.4833P] where P=(Fo^2^+2Fc^2^)/3'
_refine_ls_weighting_scheme calc
_refine_ls_wR_factor_gt 0.1404
_refine_ls_wR_factor_ref 0.1690
_reflns_number_gt 4257
_reflns_number_total 5241
_reflns_threshold_expression >2sigma(I)
_cod_data_source_file zb5050sup1.cif
_cod_data_source_block Erlotinib-urea
_cod_depositor_comments
;
The following automatic conversions were performed:

'_exptl_absorpt_correction_type' value 'Multi-scan' changed to
'multi-scan' according to
/usr/data/users/saulius/crontab/automatic-downloads/rss-feeds/IUCr/lib/dictionaries/cif_core.dic
dictionary named 'cif_core.dic' version 2.4.2 from 2011-04-26.

Automatic conversion script
Id: cif_fix_values 4268 2015-11-12 08:31:59Z antanas 

 Adding full bibliography for 2020509--2020513.cif.
;
_cod_original_sg_symbol_H-M Pccn
_cod_database_code 2020513
_cod_database_fobs_code 2020513

loop_
_symmetry_equiv_pos_as_xyz
'x, y, z'
'-x+1/2, -y+1/2, z'
'-x, y+1/2, -z+1/2'
'x+1/2, -y, -z+1/2'
'-x, -y, -z'
'x-1/2, y-1/2, -z'
'x, -y-1/2, z-1/2'
'-x-1/2, y, z-1/2'

loop_
_atom_site_type_symbol
_atom_site_label
_atom_site_fract_x
_atom_site_fract_y
_atom_site_fract_z
_atom_site_U_iso_or_equiv
_atom_site_adp_type
_atom_site_calc_flag
_atom_site_refinement_flags
_atom_site_occupancy
_atom_site_symmetry_multiplicity
C C23 0.97369(8) 0.55831(7) 0.8333(2) 0.0258(4) Uani d . 1 1
C C2 0.05151(10) 0.73571(8) 1.0465(3) 0.0375(5) Uani d . 1 1
H H4A 0.9208(12) 0.5974(10) 0.695(3) 0.044(7) Uiso d . 1 1
H H5C 0.8909(12) 0.5382(10) 0.877(3) 0.041(6) Uiso d . 1 1
H H5B 0.9400(12) 0.5097(11) 0.973(3) 0.044(7) Uiso d . 1 1
H H4B 0.9885(14) 0.6035(12) 0.664(3) 0.055(8) Uiso d . 1 1
H H2 0.1166(12) 0.5597(10) 0.862(3) 0.045(7) Uiso d . 1 1
C C15 0.22620(8) 0.40557(8) 0.5989(2) 0.0284(4) Uani d . 1 1
H H15 0.2589 0.3860 0.5552 0.034 Uiso calc R 1 1
C C16 0.16617(8) 0.38958(7) 0.5694(2) 0.0268(4) Uani d . 1 1
O O3 0.05852(5) 0.39718(5) 0.60995(15) 0.0291(3) Uani d . 1 1
O O1 0.14779(6) 0.34581(5) 0.48118(16) 0.0320(3) Uani d . 1 1
O O5 1.02867(6) 0.54857(5) 0.86776(15) 0.0296(3) Uani d . 1 1
N N2 0.26275(7) 0.54111(7) 0.88582(19) 0.0298(4) Uani d . 1 1
O O2 0.14998(7) 0.22517(6) 0.47924(16) 0.0368(3) Uani d . 1 1
O O4 -0.06612(6) 0.39654(6) 0.49988(15) 0.0337(3) Uani d . 1 1
N N3 0.29912(7) 0.46440(7) 0.73139(19) 0.0304(4) Uani d . 1 1
N N1 0.15812(7) 0.56614(6) 0.89440(18) 0.0285(3) Uani d . 1 1
N N5 0.92689(8) 0.53351(8) 0.9064(2) 0.0343(4) Uani d . 1 1
C C9 0.20437(8) 0.53092(7) 0.8471(2) 0.0257(4) Uani d . 1 1
C C11 0.23853(8) 0.45183(7) 0.6955(2) 0.0265(4) Uani d . 1 1
C C10 0.30616(8) 0.50676(8) 0.8250(2) 0.0319(4) Uani d . 1 1
H H10 0.3467 0.5142 0.8536 0.038 Uiso calc R 1 1
C C7 0.16113(8) 0.61570(7) 0.9835(2) 0.0274(4) Uani d . 1 1
C C21 -0.04990(8) 0.38991(8) 0.6536(2) 0.0286(4) Uani d . 1 1
H H21A -0.0422 0.3504 0.6752 0.034 Uiso calc R 1 1
H H21B -0.0836 0.4027 0.7169 0.034 Uiso calc R 1 1
C C14 0.11570(8) 0.41956(8) 0.6362(2) 0.0259(4) Uani d . 1 1
C C13 0.12697(8) 0.46658(7) 0.7220(2) 0.0259(4) Uani d . 1 1
H H13 0.0940 0.4876 0.7592 0.031 Uiso calc R 1 1
C C17 0.19459(9) 0.31212(8) 0.4087(2) 0.0324(4) Uani d . 1 1
H H17A 0.2272 0.3027 0.4792 0.039 Uiso calc R 1 1
H H17B 0.2127 0.3327 0.3255 0.039 Uiso calc R 1 1
C C12 0.18837(8) 0.48336(7) 0.75412(19) 0.0248(4) Uani d . 1 1
C C4 0.15411(10) 0.71341(9) 1.1599(2) 0.0380(5) Uani d . 1 1
H H4 0.1523 0.7458 1.2187 0.046 Uiso calc R 1 1
C C22 -0.12355(9) 0.36924(9) 0.4670(2) 0.0352(4) Uani d . 1 1
H H22A -0.1205 0.3299 0.4918 0.053 Uiso calc R 1 1
H H22B -0.1327 0.3732 0.3620 0.053 Uiso calc R 1 1
H H22C -0.1560 0.3863 0.5250 0.053 Uiso calc R 1 1
C C3 0.10622(9) 0.70075(8) 1.0593(2) 0.0316(4) Uani d . 1 1
C C8 0.11031(8) 0.65226(8) 0.9711(2) 0.0296(4) Uani d . 1 1
H H8 0.0789 0.6441 0.9031 0.036 Uiso calc R 1 1
N N4 0.95966(9) 0.59515(9) 0.7233(2) 0.0410(4) Uani d . 1 1
C C18 0.16341(9) 0.25944(8) 0.3530(2) 0.0329(4) Uani d . 1 1
H H18A 0.1255 0.2690 0.3004 0.039 Uiso calc R 1 1
H H18B 0.1905 0.2394 0.2843 0.039 Uiso calc R 1 1
C C6 0.20842(9) 0.62846(8) 1.0842(2) 0.0326(4) Uani d . 1 1
H H6 0.2424 0.6047 1.0937 0.039 Uiso calc R 1 1
C C20 0.00730(8) 0.42401(8) 0.6851(2) 0.0298(4) Uani d . 1 1
H H20A 0.0021 0.4622 0.6484 0.036 Uiso calc R 1 1
H H20B 0.0149 0.4256 0.7924 0.036 Uiso calc R 1 1
C C5 0.20409(10) 0.67730(9) 1.1706(2) 0.0382(5) Uani d . 1 1
H H5 0.2358 0.6858 1.2374 0.046 Uiso calc R 1 1
C C19 0.12146(11) 0.17308(9) 0.4387(3) 0.0487(6) Uani d . 1 1
H H19A 0.0857 0.1804 0.3779 0.073 Uiso calc R 1 1
H H19B 0.1092 0.1533 0.5279 0.073 Uiso calc R 1 1
H H19C 0.1503 0.1505 0.3831 0.073 Uiso calc R 1 1
C C1 0.00622(11) 0.76373(9) 1.0323(3) 0.0476(6) Uani d . 1 1
H H1 -0.0292 0.7856 1.0211 0.057 Uiso calc R 1 1

loop_
_atom_site_aniso_label
_atom_site_aniso_U_11
_atom_site_aniso_U_22
_atom_site_aniso_U_33
_atom_site_aniso_U_12
_atom_site_aniso_U_13
_atom_site_aniso_U_23
C23 0.0208(8) 0.0263(8) 0.0302(9) 0.0040(6) -0.0012(7) -0.0028(7)
C2 0.0361(11) 0.0268(9) 0.0497(12) -0.0051(8) 0.0077(9) -0.0022(9)
C15 0.0205(8) 0.0287(9) 0.0361(10) 0.0045(7) 0.0042(7) 0.0036(8)
C16 0.0227(8) 0.0257(8) 0.0320(9) 0.0017(6) 0.0009(7) 0.0014(7)
O3 0.0172(6) 0.0324(7) 0.0378(7) 0.0008(5) 0.0006(5) -0.0066(5)
O1 0.0234(7) 0.0296(7) 0.0431(8) 0.0041(5) 0.0016(5) -0.0081(6)
O5 0.0175(6) 0.0303(7) 0.0409(7) 0.0011(5) -0.0006(5) 0.0027(5)
N2 0.0189(7) 0.0292(8) 0.0414(9) -0.0018(6) 0.0002(6) 0.0031(7)
O2 0.0427(8) 0.0308(7) 0.0370(8) -0.0066(6) 0.0023(6) -0.0060(6)
O4 0.0236(7) 0.0429(8) 0.0346(7) -0.0055(6) -0.0013(5) 0.0042(6)
N3 0.0172(7) 0.0310(8) 0.0431(9) -0.0003(6) 0.0031(6) 0.0040(7)
N1 0.0186(7) 0.0274(8) 0.0395(9) 0.0002(6) -0.0004(6) -0.0022(6)
N5 0.0166(8) 0.0456(10) 0.0409(9) 0.0012(7) -0.0023(7) 0.0100(8)
C9 0.0185(8) 0.0261(8) 0.0324(9) -0.0008(6) 0.0026(6) 0.0061(7)
C11 0.0190(8) 0.0282(9) 0.0323(9) 0.0003(6) 0.0022(7) 0.0064(7)
C10 0.0163(8) 0.0330(10) 0.0463(11) -0.0014(7) 0.0002(7) 0.0036(8)
C7 0.0241(9) 0.0259(8) 0.0323(9) -0.0034(7) 0.0044(7) 0.0023(7)
C21 0.0205(8) 0.0338(9) 0.0316(9) -0.0013(7) 0.0012(7) -0.0015(7)
C14 0.0174(8) 0.0285(9) 0.0317(9) 0.0023(6) -0.0008(7) 0.0038(7)
C13 0.0190(8) 0.0283(9) 0.0305(9) 0.0037(6) 0.0019(7) 0.0014(7)
C17 0.0262(9) 0.0314(9) 0.0397(10) 0.0064(7) 0.0082(8) -0.0019(8)
C12 0.0190(8) 0.0255(8) 0.0300(9) 0.0006(6) 0.0013(6) 0.0051(7)
C4 0.0391(11) 0.0324(10) 0.0425(11) -0.0066(8) 0.0035(9) -0.0057(9)
C22 0.0234(9) 0.0406(11) 0.0415(11) 0.0016(8) -0.0038(8) -0.0052(9)
C3 0.0299(9) 0.0248(9) 0.0400(10) -0.0043(7) 0.0061(8) 0.0021(8)
C8 0.0235(9) 0.0289(9) 0.0365(10) -0.0025(7) 0.0019(7) 0.0025(8)
N4 0.0304(10) 0.0530(11) 0.0395(10) 0.0081(8) 0.0010(8) 0.0146(9)
C18 0.0312(10) 0.0370(10) 0.0306(9) 0.0066(8) 0.0005(8) -0.0045(8)
C6 0.0247(9) 0.0356(10) 0.0376(10) -0.0019(7) -0.0007(7) 0.0032(8)
C20 0.0196(8) 0.0329(9) 0.0368(10) 0.0020(7) 0.0032(7) -0.0062(8)
C5 0.0330(10) 0.0406(11) 0.0409(11) -0.0074(9) -0.0047(8) -0.0036(9)
C19 0.0441(13) 0.0322(11) 0.0700(16) -0.0050(9) -0.0033(11) -0.0132(10)
C1 0.0350(11) 0.0325(11) 0.0754(16) 0.0012(9) 0.0084(11) -0.0009(11)

loop_
_atom_type_symbol
_atom_type_description
_atom_type_scat_dispersion_real
_atom_type_scat_dispersion_imag
_atom_type_scat_source
C C 0.0033 0.0016 'International Tables Vol C Tables 4.2.6.8 and 6.1.1.4'
H H 0.0000 0.0000 'International Tables Vol C Tables 4.2.6.8 and 6.1.1.4'
N N 0.0061 0.0033 'International Tables Vol C Tables 4.2.6.8 and 6.1.1.4'
O O 0.0106 0.0060 'International Tables Vol C Tables 4.2.6.8 and 6.1.1.4'

loop_
_geom_angle_atom_site_label_1
_geom_angle_atom_site_label_2
_geom_angle_atom_site_label_3
_geom_angle
O5 C23 N5 121.19(17)
O5 C23 N4 120.85(17)
N5 C23 N4 117.94(17)
C1 C2 C3 178.2(3)
C16 C15 C11 120.35(16)
C16 C15 H15 119.8
C11 C15 H15 119.8
O1 C16 C15 126.51(16)
O1 C16 C14 113.35(15)
C15 C16 C14 120.13(17)
C14 O3 C20 116.36(14)
C16 O1 C17 118.46(14)
C9 N2 C10 116.35(16)
C18 O2 C19 112.58(17)
C21 O4 C22 111.19(14)
C10 N3 C11 114.97(15)
C9 N1 C7 130.05(16)
C9 N1 H2 119.6(15)
C7 N1 H2 110.3(15)
C23 N5 H5C 119.6(17)
C23 N5 H5B 111.8(17)
H5C N5 H5B 128(2)
N2 C9 N1 120.14(17)
N2 C9 C12 121.23(16)
N1 C9 C12 118.62(15)
N3 C11 C12 121.75(17)
N3 C11 C15 119.05(16)
C12 C11 C15 119.19(16)
N3 C10 N2 129.24(17)
N3 C10 H10 115.4
N2 C10 H10 115.4
C6 C7 C8 119.37(17)
C6 C7 N1 124.99(17)
C8 C7 N1 115.56(16)
O4 C21 C20 108.87(15)
O4 C21 H21A 109.9
C20 C21 H21A 109.9
O4 C21 H21B 109.9
C20 C21 H21B 109.9
H21A C21 H21B 108.3
O3 C14 C13 124.84(15)
O3 C14 C16 115.19(16)
C13 C14 C16 119.96(16)
C14 C13 C12 120.48(16)
C14 C13 H13 119.8
C12 C13 H13 119.8
O1 C17 C18 107.08(15)
O1 C17 H17A 110.3
C18 C17 H17A 110.3
O1 C17 H17B 110.3
C18 C17 H17B 110.3
H17A C17 H17B 108.6
C13 C12 C11 119.65(16)
C13 C12 C9 124.14(16)
C11 C12 C9 116.19(15)
C5 C4 C3 119.26(19)
C5 C4 H4 120.4
C3 C4 H4 120.4
O4 C22 H22A 109.5
O4 C22 H22B 109.5
H22A C22 H22B 109.5
O4 C22 H22C 109.5
H22A C22 H22C 109.5
H22B C22 H22C 109.5
C8 C3 C4 119.33(18)
C8 C3 C2 118.59(18)
C4 C3 C2 122.05(18)
C3 C8 C7 120.93(18)
C3 C8 H8 119.5
C7 C8 H8 119.5
C23 N4 H4A 117.7(16)
C23 N4 H4B 116.3(19)
H4A N4 H4B 121(2)
O2 C18 C17 107.84(15)
O2 C18 H18A 110.1
C17 C18 H18A 110.1
O2 C18 H18B 110.1
C17 C18 H18B 110.1
H18A C18 H18B 108.5
C5 C6 C7 119.13(18)
C5 C6 H6 120.4
C7 C6 H6 120.4
O3 C20 C21 107.88(15)
O3 C20 H20A 110.1
C21 C20 H20A 110.1
O3 C20 H20B 110.1
C21 C20 H20B 110.1
H20A C20 H20B 108.4
C4 C5 C6 121.97(19)
C4 C5 H5 119.0
C6 C5 H5 119.0
O2 C19 H19A 109.5
O2 C19 H19B 109.5
H19A C19 H19B 109.5
O2 C19 H19C 109.5
H19A C19 H19C 109.5
H19B C19 H19C 109.5
C2 C1 H1 180.0

loop_
_geom_bond_atom_site_label_1
_geom_bond_atom_site_label_2
_geom_bond_distance
C23 O5 1.248(2)
C23 N5 1.339(2)
C23 N4 1.347(2)
C2 C1 1.189(3)
C2 C3 1.448(3)
C15 C16 1.377(2)
C15 C11 1.419(3)
C15 H15 0.9300
C16 O1 1.361(2)
C16 C14 1.431(2)
O3 C14 1.365(2)
O3 C20 1.441(2)
O1 C17 1.441(2)
N2 C9 1.330(2)
N2 C10 1.355(2)
O2 C18 1.417(2)
O2 C19 1.426(2)
O4 C21 1.422(2)
O4 C22 1.430(2)
N3 C10 1.314(3)
N3 C11 1.380(2)
N1 C9 1.368(2)
N1 C7 1.419(2)
N1 H2 0.96(3)
N5 H5C 0.83(3)
N5 H5B 0.86(3)
C9 C12 1.441(3)
C11 C12 1.416(2)
C10 H10 0.9300
C7 C6 1.393(3)
C7 C8 1.403(3)
C21 C20 1.503(2)
C21 H21A 0.9700
C21 H21B 0.9700
C14 C13 1.373(3)
C13 C12 1.414(2)
C13 H13 0.9300
C17 C18 1.503(3)
C17 H17A 0.9700
C17 H17B 0.9700
C4 C5 1.381(3)
C4 C3 1.401(3)
C4 H4 0.9300
C22 H22A 0.9600
C22 H22B 0.9600
C22 H22C 0.9600
C3 C8 1.395(3)
C8 H8 0.9300
N4 H4A 0.88(3)
N4 H4B 0.84(3)
C18 H18A 0.9700
C18 H18B 0.9700
C6 C5 1.393(3)
C6 H6 0.9300
C20 H20A 0.9700
C20 H20B 0.9700
C5 H5 0.9300
C19 H19A 0.9600
C19 H19B 0.9600
C19 H19C 0.9600
C1 H1 0.9300
